data_4312129
loop_
_publ_author_name
'Martin A. Bennett'
'Suresh K. Bhargava'
'Alan M. Bond'
'Alison J. Edwards'
'Si-Xuan Guo'
'Steven H. Priv\'er'
'A. David Rae'
'Anthony C. Willis'

_publ_section_title
;
 Synthesis, Characterization, and Electrochemical Relationships of
 Dinuclear Complexes of Platinum(II) and Platinum(III) Containing
 Ortho-Metalated Tertiary Arsine Ligands
;
_journal_name_full 'Inorganic Chemistry'
_journal_page_first 7752
_journal_page_last 7763
_journal_paper_doi 10.1021/ic0498790
_journal_volume 43
_journal_year 2004
_chemical_compound_source
;
?
;
_chemical_formula_moiety ' C78 H64 As4 N2 O2 Pt2, 2(C H2 Cl2) '
_chemical_formula_sum 'C80 H68 As4 Cl4 N2 O2 Pt2'
_chemical_formula_weight 1921.11
_chemical_melting_point ?
_chemical_name_systematic
;                                                                               
?                                                                               
;
_space_group_IT_number 14
_symmetry_cell_setting monoclinic
_symmetry_space_group_name_Hall '-P 2ybc'
_symmetry_space_group_name_H-M 'P 1 21/c 1'
_atom_sites_solution_hydrogens geom
_atom_sites_solution_primary direct
_audit_creation_date 02-09-12
_audit_creation_method CRYSTALS_ver_12-03-99
_audit_update_record
;
2002-12-09 - Report on C80 H68 As4 Cl4 N2 O2 Pt2 
             by   Anthony C. Willis
             for  Steven Priver and Martin Bennett

2002-12-10- passes checkcif tests with minor warnings  
;
_cell_angle_alpha 90
_cell_angle_beta 91.1694(2)
_cell_angle_gamma 90
_cell_formula_units_Z 4
_cell_length_a 13.8368(1)
_cell_length_b 13.0378(1)
_cell_length_c 40.5832(2)
_cell_measurement_reflns_used 155119
_cell_measurement_temperature 200
_cell_measurement_theta_max 25
_cell_measurement_theta_min 2
_cell_volume 7319.74(9)
_computing_cell_refinement
; 
 Denzo/Scalepack (Otwinowski & Minor, 1996) 
;
_computing_data_collection
; 
 COLLECT (Nonius BV, 1997) 
;
_computing_data_reduction
; 
 Denzo/Scalepack (Otwinowski & Minor, 1996) 
;
_computing_molecular_graphics
; 
ORTEP-II (Johnson 1976) in teXsan (MSC, 1992-1997)
;
_computing_publication_material
; 
 CRYSTALS (Watkin et al 2001) 
;
_computing_structure_refinement
; 
 CRYSTALS (Watkin et al 2001) 
;
_computing_structure_solution
; 
 SIR92 (Altomare et al, 1994) 
;
_diffrn_ambient_temperature 200
_diffrn_measured_fraction_theta_full 0.998
_diffrn_measured_fraction_theta_max 0.998
_diffrn_measurement_device_type
; 
Enraf Nonius Kappa CCD 
;
_diffrn_measurement_method ' \f and \w scans with CCD '
_diffrn_radiation_monochromator graphite
_diffrn_radiation_type 'Mo K\a'
_diffrn_radiation_wavelength 0.71073
_diffrn_reflns_av_R_equivalents 0.037
_diffrn_reflns_limit_h_max 16
_diffrn_reflns_limit_h_min -16
_diffrn_reflns_limit_k_max 15
_diffrn_reflns_limit_k_min -13
_diffrn_reflns_limit_l_max 48
_diffrn_reflns_limit_l_min -47
_diffrn_reflns_number 91402
_diffrn_reflns_theta_full 25
_diffrn_reflns_theta_max 24.98
_diffrn_reflns_theta_min 4.09
_diffrn_standards_decay_% 0.00
_diffrn_standards_interval_count 0
_diffrn_standards_interval_time 0
_diffrn_standards_number 0
_exptl_absorpt_coefficient_mu 5.807
_exptl_absorpt_correction_T_max 0.843
_exptl_absorpt_correction_T_min 0.290
_exptl_absorpt_correction_type integration
_exptl_absorpt_process_details
;
via Gaussian method (Coppens, 1970) implemented in maXus (2000)
;
_exptl_crystal_colour ' yellow '
_exptl_crystal_density_diffrn 1.743
_exptl_crystal_density_meas ?
_exptl_crystal_description ' plate '
_exptl_crystal_F_000 3736
_exptl_crystal_size_max 0.44
_exptl_crystal_size_mid 0.07
_exptl_crystal_size_min 0.03
_refine_diff_density_max 1.07
_refine_diff_density_min -0.89
_refine_ls_extinction_method None
_refine_ls_goodness_of_fit_ref 1.0766
_refine_ls_hydrogen_treatment noref
_refine_ls_matrix_type full
_refine_ls_number_parameters 839
_refine_ls_number_reflns 9512
_refine_ls_R_factor_gt 0.0237
_refine_ls_shift/su_max 0.008971
_refine_ls_structure_factor_coef F
_refine_ls_weighting_details
;
Chebychev polynomial with 3 parameters, Carruthers & Watkin , 1979, 
0.968    -.108    0.749    
;
_refine_ls_weighting_scheme calc
_refine_ls_wR_factor_ref 0.0262
_reflns_limit_h_max 16
_reflns_limit_h_min -16
_reflns_limit_k_max 15
_reflns_limit_k_min 0
_reflns_limit_l_max 48
_reflns_limit_l_min 0
_reflns_number_gt 9512
_reflns_number_total 12849
_reflns_threshold_expression >3.00\s(I)
_cod_data_source_file ic0498790si20040130_085008_8.cif
_cod_data_source_block complex10
_cod_depositor_comments
;
The following automatic conversions were performed:
'_symmetry_cell_setting' value 'Monoclinic ' changed to 'monoclinic'
according to '/home/adriana/struct/CIF-dictionaries/cif_core.dic'
dictionary named 'cif_core.dic' version 2.4.1 from 2010-06-29.

Automatic conversion script
Id: cif_fix_enum 1555 2011-01-17 13:19:09Z saulius 

The following automatic conversions were performed:

'_chemical_melting_point' value 'not measured' was changed to '?' -
the value is undefined or not given.

Automatic conversion script
Id: cif_fix_values 1569 2011-02-09 13:29:24Z adriana 
;
_cod_original_sg_symbol_H-M 'P 1 21/c 1 '
_cod_original_formula_sum ' C80 H68 As4 Cl4 N2 O2 Pt2 '
_cod_database_code 4312129

loop_
_symmetry_equiv_pos_as_xyz
x,y,z
-x,-y,-z
-x,y+1/2,-z+1/2
x,-y+1/2,z+1/2

loop_
_atom_site_label
_atom_site_type_symbol
_atom_site_fract_x
_atom_site_fract_y
_atom_site_fract_z
_atom_site_U_iso_or_equiv
_atom_site_occupancy
_atom_site_adp_type
Pt1 pt 0.63433(1) 0.761783(11) 0.665155(4) 0.0220 1.0000 Uani
Pt2 pt 0.730249(11) 0.813246(11) 0.610964(4) 0.0249 1.0000 Uani
As1 as 0.58086(3) 0.77036(3) 0.57933(1) 0.0298 1.0000 Uani
As2 as 0.68159(3) 0.99184(3) 0.62149(1) 0.0286 1.0000 Uani
As3 as 0.76380(3) 0.84774(3) 0.69744(1) 0.0268 1.0000 Uani
As4 as 0.71308(3) 0.59176(3) 0.66150(1) 0.0267 1.0000 Uani
Cl1 cl 0.7968(8) 0.7846(7) 0.89358(13) 0.3356 1.0000 Uani
Cl2 cl 0.8959(4) 0.9734(7) 0.91429(19) 0.3100 1.0000 Uani
Cl3 cl 1.050(1) 0.0523(11) 0.5651(3) 0.290(3) 0.556(5) Uiso
Cl4 cl 0.9890(11) 0.2332(11) 0.5329(4) 0.290(3) 0.556(5) Uiso
Cl5 cl 0.9428(13) 0.2183(14) 0.4868(4) 0.290(3) 0.444(5) Uiso
Cl6 cl 0.7875(12) 0.3212(14) 0.4699(4) 0.290(3) 0.444(5) Uiso
O1 o 0.5968(3) 0.6419(4) 0.76310(9) 0.0725 1.0000 Uani
O2 o 0.8309(5) 0.9553(7) 0.51879(15) 0.1385 1.0000 Uani
N1 n 0.5774(2) 0.7269(3) 0.71252(9) 0.0306 1.0000 Uani
N2 n 0.7979(3) 0.8780(3) 0.5689(1) 0.0443 1.0000 Uani
C1 c 0.5900(3) 0.6869(4) 0.73667(11) 0.0400 1.0000 Uani
C2 c 0.8143(4) 0.9144(5) 0.54559(14) 0.0592 1.0000 Uani
C10 c 0.899(2) 0.8331(16) 0.9192(11) 0.251(14) 0.52(3) Uiso
C11 c 0.906(2) 0.864(3) 0.8873(11) 0.251(14) 0.48(3) Uiso
C12 c 1.077(2) 0.142(2) 0.5371(9) 0.290(3) 0.556(5) Uiso
C13 c 0.830(2) 0.199(2) 0.4718(14) 0.290(3) 0.444(5) Uiso
C111 c 0.5050(3) 0.6828(3) 0.6065(1) 0.0329 1.0000 Uani
C112 c 0.5194(3) 0.6868(3) 0.6405(1) 0.0290 1.0000 Uani
C113 c 0.4500(3) 0.6378(3) 0.65970(11) 0.0313 1.0000 Uani
C114 c 0.3697(3) 0.5885(3) 0.64577(11) 0.0378 1.0000 Uani
C115 c 0.3585(3) 0.5854(4) 0.61183(12) 0.0436 1.0000 Uani
C116 c 0.4241(3) 0.6331(4) 0.59223(12) 0.0432 1.0000 Uani
C117 c 0.2956(4) 0.5402(4) 0.66789(14) 0.0524 1.0000 Uani
C121 c 0.4753(3) 0.8622(3) 0.56513(11) 0.0372 1.0000 Uani
C122 c 0.4642(4) 0.8946(4) 0.53281(12) 0.0452 1.0000 Uani
C123 c 0.3849(4) 0.9556(4) 0.52362(14) 0.0580 1.0000 Uani
C124 c 0.3194(4) 0.9861(4) 0.54703(15) 0.0570 1.0000 Uani
C125 c 0.3314(4) 0.9540(4) 0.57944(13) 0.0519 1.0000 Uani
C126 c 0.4082(4) 0.8923(4) 0.58861(12) 0.0454 1.0000 Uani
C131 c 0.6099(3) 0.6955(4) 0.53912(11) 0.0393 1.0000 Uani
C132 c 0.6554(4) 0.7480(4) 0.51354(12) 0.0459 1.0000 Uani
C133 c 0.6824(4) 0.6947(5) 0.48549(14) 0.0629 1.0000 Uani
C134 c 0.6653(5) 0.5911(6) 0.48323(16) 0.0732 1.0000 Uani
C135 c 0.6218(5) 0.5391(5) 0.50819(16) 0.0699 1.0000 Uani
C136 c 0.5947(4) 0.5906(4) 0.53652(13) 0.0516 1.0000 Uani
C211 c 0.5683(3) 0.9859(3) 0.6479(1) 0.0296 1.0000 Uani
C212 c 0.5468(3) 0.8927(3) 0.6633(1) 0.0295 1.0000 Uani
C213 c 0.4577(3) 0.8860(3) 0.6794(1) 0.0327 1.0000 Uani
C214 c 0.3936(3) 0.9668(3) 0.68075(11) 0.0362 1.0000 Uani
C215 c 0.4182(3) 1.0595(3) 0.66626(12) 0.0398 1.0000 Uani
C216 c 0.5052(3) 1.0692(3) 0.65018(11) 0.0372 1.0000 Uani
C217 c 0.2982(3) 0.9553(4) 0.69756(14) 0.0517 1.0000 Uani
C221 c 0.6464(4) 1.0837(3) 0.58468(11) 0.0391 1.0000 Uani
C222 c 0.7201(5) 1.1369(5) 0.56956(14) 0.0701 1.0000 Uani
C223 c 0.6970(7) 1.2131(6) 0.54651(17) 0.0952 1.0000 Uani
C224 c 0.6032(7) 1.2343(5) 0.53848(18) 0.0938 1.0000 Uani
C225 c 0.5297(6) 1.1793(5) 0.55280(15) 0.0732 1.0000 Uani
C226 c 0.5516(4) 1.1038(4) 0.57587(12) 0.0504 1.0000 Uani
C231 c 0.7750(3) 1.0871(3) 0.6409(1) 0.0345 1.0000 Uani
C232 c 0.8725(3) 1.0747(4) 0.63380(12) 0.0414 1.0000 Uani
C233 c 0.9373(4) 1.1519(4) 0.64308(14) 0.0528 1.0000 Uani
C234 c 0.9051(4) 1.2403(4) 0.65853(15) 0.0600 1.0000 Uani
C235 c 0.8080(4) 1.2511(4) 0.66544(14) 0.0534 1.0000 Uani
C236 c 0.7419(4) 1.1756(3) 0.65665(12) 0.0438 1.0000 Uani
C311 c 0.8766(3) 0.8404(3) 0.67096(11) 0.0324 1.0000 Uani
C312 c 0.8633(3) 0.8212(3) 0.63713(11) 0.0332 1.0000 Uani
C313 c 0.9466(3) 0.8055(4) 0.61898(12) 0.0414 1.0000 Uani
C314 c 1.0402(3) 0.8088(4) 0.63285(14) 0.0504 1.0000 Uani
C315 c 1.0497(3) 0.8305(4) 0.66637(14) 0.0541 1.0000 Uani
C316 c 0.9692(3) 0.8466(4) 0.68512(12) 0.0440 1.0000 Uani
C317 c 1.1273(4) 0.7856(6) 0.61229(18) 0.0755 1.0000 Uani
C321 c 0.8018(3) 0.7884(3) 0.7401(1) 0.0309 1.0000 Uani
C322 c 0.7533(3) 0.8211(3) 0.76812(11) 0.0391 1.0000 Uani
C323 c 0.7768(4) 0.7811(4) 0.79858(12) 0.0454 1.0000 Uani
C324 c 0.8497(4) 0.7082(4) 0.80235(12) 0.0462 1.0000 Uani
C325 c 0.8973(4) 0.6749(4) 0.77481(13) 0.0475 1.0000 Uani
C326 c 0.8742(3) 0.7151(3) 0.74357(12) 0.0398 1.0000 Uani
C331 c 0.7496(3) 0.9872(3) 0.7141(1) 0.0329 1.0000 Uani
C332 c 0.6583(3) 1.0229(3) 0.72296(11) 0.0381 1.0000 Uani
C333 c 0.6515(4) 1.1178(4) 0.73867(12) 0.0484 1.0000 Uani
C334 c 0.7330(4) 1.1745(4) 0.74614(13) 0.0565 1.0000 Uani
C335 c 0.8229(4) 1.1385(4) 0.73746(13) 0.0486 1.0000 Uani
C336 c 0.8315(3) 1.0454(3) 0.72151(11) 0.0409 1.0000 Uani
C411 c 0.7553(3) 0.5754(3) 0.61733(11) 0.0359 1.0000 Uani
C412 c 0.7704(3) 0.6629(3) 0.5986(1) 0.0321 1.0000 Uani
C413 c 0.8180(3) 0.6488(4) 0.56858(11) 0.0403 1.0000 Uani
C414 c 0.8477(4) 0.5521(4) 0.55777(12) 0.0468 1.0000 Uani
C415 c 0.8286(4) 0.4671(4) 0.57688(12) 0.0476 1.0000 Uani
C416 c 0.7836(3) 0.4784(3) 0.60653(12) 0.0418 1.0000 Uani
C417 c 0.9006(5) 0.5425(5) 0.52519(14) 0.0654 1.0000 Uani
C421 c 0.8313(3) 0.5436(3) 0.68416(11) 0.0353 1.0000 Uani
C422 c 0.8302(4) 0.4835(4) 0.71261(12) 0.0469 1.0000 Uani
C423 c 0.9151(5) 0.4468(4) 0.72632(15) 0.0632 1.0000 Uani
C424 c 1.0022(5) 0.4692(5) 0.71267(17) 0.0665 1.0000 Uani
C425 c 1.0049(4) 0.5307(5) 0.68460(17) 0.0666 1.0000 Uani
C426 c 0.9192(3) 0.5678(4) 0.67038(13) 0.0463 1.0000 Uani
C431 c 0.6225(3) 0.4807(3) 0.66959(12) 0.0380 1.0000 Uani
C432 c 0.5944(3) 0.4600(4) 0.70167(14) 0.0466 1.0000 Uani
C433 c 0.5270(4) 0.3825(4) 0.70774(19) 0.0669 1.0000 Uani
C434 c 0.4871(4) 0.3290(4) 0.6817(2) 0.0720 1.0000 Uani
C435 c 0.5123(4) 0.3526(4) 0.6498(2) 0.0682 1.0000 Uani
C436 c 0.5802(3) 0.4287(3) 0.64342(14) 0.0477 1.0000 Uani
H101 h 0.891(2) 0.8142(16) 0.9428(11) 0.3039 0.5316 Uiso
H102 h 0.962(2) 0.8047(16) 0.9114(11) 0.3039 0.5316 Uiso
H111 h 0.966(2) 0.824(3) 0.8925(11) 0.3039 0.4684 Uiso
H112 h 0.907(2) 0.888(3) 0.8639(11) 0.3039 0.4684 Uiso
H121 h 1.138(2) 0.177(2) 0.5448(9) 0.3569 0.5543 Uiso
H122 h 1.088(2) 0.108(2) 0.5153(9) 0.3569 0.5543 Uiso
H131 h 0.790(2) 0.152(2) 0.4856(14) 0.3569 0.4457 Uiso
H132 h 0.834(2) 0.170(2) 0.4490(14) 0.3569 0.4457 Uiso
H1131 h 0.4585(3) 0.6383(3) 0.68423(11) 0.0377 1.0000 Uiso
H1151 h 0.3021(3) 0.5484(4) 0.60158(12) 0.0522 1.0000 Uiso
H1161 h 0.4146(3) 0.6325(4) 0.56774(12) 0.0519 1.0000 Uiso
H1171 h 0.3267(4) 0.5233(4) 0.68967(14) 0.0628 1.0000 Uiso
H1172 h 0.2412(4) 0.5895(4) 0.67123(14) 0.0628 1.0000 Uiso
H1173 h 0.2699(4) 0.4761(4) 0.65742(14) 0.0628 1.0000 Uiso
H1221 h 0.5126(4) 0.8744(4) 0.51605(12) 0.0540 1.0000 Uiso
H1231 h 0.3757(4) 0.9772(4) 0.50013(14) 0.0693 1.0000 Uiso
H1241 h 0.2635(4) 1.0310(4) 0.54056(15) 0.0682 1.0000 Uiso
H1251 h 0.2841(4) 0.9760(4) 0.59634(13) 0.0622 1.0000 Uiso
H1261 h 0.4160(4) 0.8690(4) 0.61199(12) 0.0543 1.0000 Uiso
H1321 h 0.6683(4) 0.8233(4) 0.51548(12) 0.0551 1.0000 Uiso
H1331 h 0.7141(4) 0.7318(5) 0.46703(14) 0.0757 1.0000 Uiso
H1341 h 0.6850(5) 0.5531(6) 0.46306(16) 0.0879 1.0000 Uiso
H1351 h 0.6093(5) 0.4639(5) 0.50603(16) 0.0833 1.0000 Uiso
H1361 h 0.5643(4) 0.5523(4) 0.55497(13) 0.0616 1.0000 Uiso
H2131 h 0.4403(3) 0.8199(3) 0.6902(1) 0.0390 1.0000 Uiso
H2151 h 0.3732(3) 1.1193(3) 0.66745(12) 0.0478 1.0000 Uiso
H2161 h 0.5229(3) 1.1364(3) 0.64014(11) 0.0444 1.0000 Uiso
H2171 h 0.2937(3) 1.0068(4) 0.71574(14) 0.0620 1.0000 Uiso
H2172 h 0.2929(3) 0.8846(4) 0.70689(14) 0.0620 1.0000 Uiso
H2173 h 0.2443(3) 0.9669(4) 0.68117(14) 0.0620 1.0000 Uiso
H2221 h 0.7893(5) 1.1211(5) 0.57514(14) 0.0837 1.0000 Uiso
H2231 h 0.7498(7) 1.2524(6) 0.53578(17) 0.1135 1.0000 Uiso
H2241 h 0.5873(7) 1.2898(5) 0.52224(18) 0.1113 1.0000 Uiso
H2251 h 0.4608(6) 1.1937(5) 0.54648(15) 0.0863 1.0000 Uiso
H2261 h 0.4983(4) 1.0639(4) 0.58616(12) 0.0600 1.0000 Uiso
H2321 h 0.8954(3) 1.0117(4) 0.62229(12) 0.0498 1.0000 Uiso
H2331 h 1.0077(4) 1.1436(4) 0.63859(14) 0.0633 1.0000 Uiso
H2341 h 0.9518(4) 1.2960(4) 0.66459(15) 0.0718 1.0000 Uiso
H2351 h 0.7854(4) 1.3142(4) 0.67697(14) 0.0633 1.0000 Uiso
H2361 h 0.6718(4) 1.1843(3) 0.66143(12) 0.0523 1.0000 Uiso
H3131 h 0.9392(3) 0.7911(4) 0.59486(12) 0.0498 1.0000 Uiso
H3151 h 1.1156(3) 0.8343(4) 0.67693(14) 0.0647 1.0000 Uiso
H3161 h 0.9771(3) 0.8628(4) 0.70910(12) 0.0527 1.0000 Uiso
H3171 h 1.1833(4) 0.8283(6) 0.62010(18) 0.0914 1.0000 Uiso
H3172 h 1.1443(4) 0.7113(6) 0.61446(18) 0.0911 1.0000 Uiso
H3173 h 1.1121(4) 0.8018(6) 0.58867(18) 0.0911 1.0000 Uiso
H3221 h 0.7010(3) 0.8738(3) 0.76596(11) 0.0469 1.0000 Uiso
H3231 h 0.7410(4) 0.8048(4) 0.81835(12) 0.0543 1.0000 Uiso
H3241 h 0.8673(4) 0.6805(4) 0.82465(12) 0.0552 1.0000 Uiso
H3251 h 0.9489(4) 0.6216(4) 0.77715(13) 0.0568 1.0000 Uiso
H3261 h 0.9097(3) 0.6909(3) 0.72380(12) 0.0477 1.0000 Uiso
H3321 h 0.5991(3) 0.9812(3) 0.71815(11) 0.0455 1.0000 Uiso
H3331 h 0.5866(4) 1.1451(4) 0.74453(12) 0.0581 1.0000 Uiso
H3341 h 0.7271(4) 1.2415(4) 0.75788(13) 0.0676 1.0000 Uiso
H3351 h 0.8820(4) 1.1800(4) 0.74268(13) 0.0582 1.0000 Uiso
H3361 h 0.8968(3) 1.0197(3) 0.71532(11) 0.0488 1.0000 Uiso
H4131 h 0.8310(3) 0.7101(4) 0.55452(11) 0.0483 1.0000 Uiso
H4151 h 0.8475(4) 0.3973(4) 0.56912(12) 0.0575 1.0000 Uiso
H4161 h 0.7712(3) 0.4168(3) 0.62048(12) 0.0505 1.0000 Uiso
H4171 h 0.9683(5) 0.5682(5) 0.52831(14) 0.0784 1.0000 Uiso
H4172 h 0.9019(5) 0.4690(5) 0.51820(14) 0.0785 1.0000 Uiso
H4173 h 0.8664(5) 0.5843(5) 0.50788(14) 0.0785 1.0000 Uiso
H4221 h 0.7673(4) 0.4671(4) 0.72311(12) 0.0562 1.0000 Uiso
H4231 h 0.9133(5) 0.4030(4) 0.74653(15) 0.0752 1.0000 Uiso
H4241 h 1.0635(5) 0.4419(5) 0.72274(17) 0.0793 1.0000 Uiso
H4251 h 1.0684(4) 0.5480(5) 0.67466(17) 0.0793 1.0000 Uiso
H4261 h 0.9213(3) 0.6119(4) 0.65024(13) 0.0554 1.0000 Uiso
H4321 h 0.6224(3) 0.5006(4) 0.72045(14) 0.0565 1.0000 Uiso
H4331 h 0.5082(4) 0.3662(4) 0.73081(19) 0.0809 1.0000 Uiso
H4341 h 0.4396(4) 0.2729(4) 0.6858(2) 0.0868 1.0000 Uiso
H4351 h 0.4813(4) 0.3145(4) 0.6309(2) 0.0818 1.0000 Uiso
H4361 h 0.5979(3) 0.4454(3) 0.62026(14) 0.0576 1.0000 Uiso

loop_
_atom_site_aniso_label
_atom_site_aniso_U_11
_atom_site_aniso_U_22
_atom_site_aniso_U_33
_atom_site_aniso_U_23
_atom_site_aniso_U_13
_atom_site_aniso_U_12
Pt1 0.02160(7) 0.01971(8) 0.02469(8) 0.00062(6) 0.00019(5) -0.00196(6)
Pt2 0.02656(8) 0.02284(8) 0.02545(8) -0.00026(6) 0.00289(6) -0.00477(6)
As1 0.0334(2) 0.0284(2) 0.0274(2) 0.00067(16) -0.00195(16) -0.00555(17)
As2 0.0332(2) 0.0220(2) 0.0306(2) 0.00087(16) -0.00005(17) -0.00502(16)
As3 0.02515(19) 0.02572(19) 0.0296(2) -0.00210(16) -0.00159(16) -0.00219(16)
As4 0.0271(2) 0.02152(19) 0.0316(2) 0.00002(16) 0.00056(16) -0.00008(15)
Cl1 0.475(12) 0.410(11) 0.121(3) -0.020(5) -0.003(5) 0.14(1)
Cl2 0.173(4) 0.39(1) 0.361(9) -0.036(7) -0.101(5) 0.090(5)
O1 0.095(3) 0.080(3) 0.043(2) 0.025(2) -0.009(2) -0.016(2)
O2 0.142(6) 0.191(7) 0.083(4) 0.066(4) 0.026(4) -0.016(5)
N1 0.0292(17) 0.0293(18) 0.033(2) 0.0056(15) -0.0009(14) -0.0050(14)
N2 0.054(2) 0.045(2) 0.034(2) 0.0006(18) 0.0072(18) -0.0092(19)
C1 0.036(2) 0.050(3) 0.034(3) -0.002(2) 0.0064(19) -0.010(2)
C2 0.063(3) 0.065(4) 0.050(3) 0.013(3) 0.007(3) -0.003(3)
C111 0.037(2) 0.028(2) 0.034(2) 0.0020(17) -0.0015(17) -0.0061(17)
C112 0.0273(19) 0.0209(18) 0.039(2) -0.0010(16) -0.0008(16) 0.0004(16)
C113 0.031(2) 0.023(2) 0.040(2) 0.0017(17) 0.0002(17) -0.0032(16)
C114 0.030(2) 0.035(2) 0.049(3) 0.0002(19) 0.0033(19) -0.0078(18)
C115 0.038(2) 0.043(3) 0.050(3) -0.000(2) -0.005(2) -0.016(2)
C116 0.040(2) 0.051(3) 0.038(2) -0.003(2) -0.004(2) -0.011(2)
C117 0.037(3) 0.059(3) 0.061(3) 0.005(3) 0.008(2) -0.018(2)
C121 0.040(2) 0.035(2) 0.036(2) 0.0010(18) -0.0062(18) -0.0062(19)
C122 0.050(3) 0.043(3) 0.043(3) 0.006(2) -0.006(2) -0.001(2)
C123 0.068(4) 0.054(3) 0.051(3) 0.007(2) -0.012(3) 0.004(3)
C124 0.046(3) 0.053(3) 0.072(4) 0.006(3) -0.011(3) 0.006(2)
C125 0.045(3) 0.055(3) 0.055(3) 0.000(2) -0.000(2) 0.008(2)
C126 0.048(3) 0.043(3) 0.045(3) 0.001(2) -0.004(2) -0.003(2)
C131 0.042(2) 0.042(2) 0.034(2) -0.0045(19) -0.0019(19) -0.001(2)
C132 0.047(3) 0.051(3) 0.041(3) -0.001(2) -0.000(2) 0.007(2)
C133 0.062(3) 0.084(4) 0.043(3) -0.004(3) 0.003(3) 0.006(3)
C134 0.083(4) 0.082(5) 0.055(4) -0.030(3) 0.000(3) 0.003(4)
C135 0.080(4) 0.055(4) 0.074(4) -0.027(3) 0.002(3) -0.001(3)
C136 0.058(3) 0.044(3) 0.053(3) -0.011(2) 0.000(2) -0.009(2)
C211 0.032(2) 0.0250(19) 0.032(2) -0.0026(16) -0.0014(16) -0.0001(16)
C212 0.030(2) 0.028(2) 0.031(2) -0.0009(16) -0.0017(16) -0.0033(16)
C213 0.034(2) 0.030(2) 0.034(2) -0.0028(17) -0.0033(17) -0.0025(17)
C214 0.030(2) 0.034(2) 0.044(2) -0.0060(19) 0.0001(18) 0.0004(18)
C215 0.037(2) 0.031(2) 0.051(3) -0.008(2) -0.003(2) 0.0073(18)
C216 0.041(2) 0.026(2) 0.045(2) -0.0010(18) -0.0044(19) 0.0011(18)
C217 0.037(3) 0.047(3) 0.072(4) -0.007(3) 0.010(2) 0.003(2)
C221 0.054(3) 0.028(2) 0.035(2) 0.0042(18) -0.006(2) -0.010(2)
C222 0.087(4) 0.074(4) 0.049(3) 0.018(3) -0.012(3) -0.041(3)
C223 0.139(7) 0.079(5) 0.066(4) 0.044(4) -0.033(4) -0.062(5)
C224 0.158(8) 0.050(4) 0.071(4) 0.031(3) -0.052(5) -0.025(4)
C225 0.109(5) 0.049(3) 0.060(4) 0.006(3) -0.033(4) 0.005(3)
C226 0.073(4) 0.034(2) 0.044(3) 0.004(2) -0.016(2) -0.002(2)
C231 0.045(2) 0.027(2) 0.032(2) 0.0014(17) -0.0052(19) -0.0052(18)
C232 0.040(2) 0.035(2) 0.049(3) 0.002(2) -0.001(2) -0.009(2)
C233 0.051(3) 0.043(3) 0.065(3) -0.000(2) -0.004(2) -0.020(2)
C234 0.069(4) 0.043(3) 0.067(4) 0.004(3) -0.016(3) -0.022(3)
C235 0.075(4) 0.029(2) 0.055(3) -0.001(2) -0.019(3) -0.005(2)
C236 0.050(3) 0.036(3) 0.045(3) 0.003(2) -0.012(2) 0.001(2)
C311 0.0253(19) 0.031(2) 0.041(2) -0.0035(18) -0.0003(17) -0.0046(16)
C312 0.032(2) 0.026(2) 0.041(2) -0.0021(17) 0.0022(18) -0.0080(17)
C313 0.034(2) 0.045(3) 0.045(3) -0.005(2) 0.0068(19) -0.005(2)
C314 0.033(2) 0.058(3) 0.060(3) -0.006(3) 0.009(2) -0.010(2)
C315 0.024(2) 0.066(4) 0.072(4) -0.007(3) -0.004(2) -0.010(2)
C316 0.033(2) 0.050(3) 0.049(3) -0.006(2) -0.004(2) -0.008(2)
C317 0.042(3) 0.103(5) 0.083(4) -0.016(4) 0.016(3) -0.002(3)
C321 0.035(2) 0.027(2) 0.030(2) 0.0001(16) -0.0052(17) -0.0030(16)
C322 0.038(2) 0.037(2) 0.041(2) 0.0020(19) -0.0022(19) 0.0017(19)
C323 0.044(3) 0.051(3) 0.041(3) -0.001(2) -0.002(2) -0.002(2)
C324 0.049(3) 0.043(3) 0.046(3) 0.007(2) -0.011(2) -0.002(2)
C325 0.046(3) 0.042(3) 0.054(3) -0.000(2) -0.015(2) 0.008(2)
C326 0.038(2) 0.034(2) 0.047(3) -0.0009(19) -0.003(2) 0.0048(19)
C331 0.038(2) 0.029(2) 0.031(2) 0.0015(17) -0.0011(17) -0.0022(17)
C332 0.044(2) 0.036(2) 0.035(2) 0.0006(18) -0.0013(19) -0.0003(19)
C333 0.054(3) 0.046(3) 0.045(3) -0.006(2) 0.002(2) 0.013(2)
C334 0.078(4) 0.039(3) 0.052(3) -0.014(2) -0.005(3) 0.006(3)
C335 0.057(3) 0.032(2) 0.056(3) -0.007(2) -0.011(2) -0.008(2)
C336 0.043(2) 0.034(2) 0.045(3) -0.0029(19) -0.007(2) -0.0033(19)
C411 0.033(2) 0.029(2) 0.045(2) 0.0034(18) -0.0039(18) -0.0035(17)
C412 0.0289(19) 0.043(2) 0.0240(19) -0.0054(17) -0.0032(16) -0.0026(18)
C413 0.038(2) 0.043(3) 0.039(2) -0.001(2) 0.0056(19) 0.001(2)
C414 0.047(3) 0.049(3) 0.045(3) -0.013(2) 0.007(2) 0.010(2)
C415 0.055(3) 0.038(3) 0.050(3) -0.011(2) 0.007(2) 0.007(2)
C416 0.049(3) 0.031(2) 0.045(3) -0.0038(19) 0.008(2) 0.002(2)
C417 0.075(4) 0.069(4) 0.054(3) -0.008(3) 0.024(3) 0.006(3)
C421 0.039(2) 0.023(2) 0.044(2) -0.0106(18) -0.0044(19) 0.0037(17)
C422 0.057(3) 0.034(2) 0.048(3) 0.003(2) -0.016(2) -0.004(2)
C423 0.076(4) 0.044(3) 0.068(4) -0.003(3) -0.037(3) 0.011(3)
C424 0.063(4) 0.056(3) 0.078(4) -0.018(3) -0.034(3) 0.022(3)
C425 0.031(3) 0.075(4) 0.094(5) -0.034(4) -0.009(3) 0.011(3)
C426 0.033(2) 0.046(3) 0.060(3) -0.005(2) -0.004(2) 0.003(2)
C431 0.031(2) 0.026(2) 0.057(3) 0.0006(19) 0.002(2) 0.0007(17)
C432 0.045(3) 0.030(2) 0.065(3) 0.010(2) 0.017(2) 0.006(2)
C433 0.061(3) 0.035(3) 0.105(5) 0.019(3) 0.030(3) 0.004(3)
C434 0.051(3) 0.033(3) 0.133(6) -0.000(3) 0.026(4) -0.009(2)
C435 0.051(3) 0.036(3) 0.118(6) -0.015(3) -0.007(3) -0.000(2)
C436 0.044(3) 0.027(2) 0.072(3) -0.005(2) -0.008(2) -0.000(2)

loop_
_atom_type_symbol
_atom_type_scat_dispersion_real
_atom_type_scat_dispersion_imag
_atom_type_scat_Cromer_Mann_a1
_atom_type_scat_Cromer_Mann_b1
_atom_type_scat_Cromer_Mann_a2
_atom_type_scat_Cromer_Mann_b2
_atom_type_scat_Cromer_Mann_a3
_atom_type_scat_Cromer_Mann_b3
_atom_type_scat_Cromer_Mann_a4
_atom_type_scat_Cromer_Mann_b4
_atom_type_scat_Cromer_Mann_c
_atom_type_scat_source
'C   ' 0.0033 0.0016 2.3100 20.8439 1.0200 10.2075 1.5886 0.5687 0.8650 51.6512 0.2156 International_Tables_Vol_IV_Table_2.2B
'H   ' 0.0000 0.0000 0.4930 10.5109 0.3229 26.1257 0.1402 3.1424 0.0408 57.7997 0.0030 International_Tables_Vol_IV_Table_2.2B
'As  ' -0.0300 2.0070 16.6723 2.6345 6.0701 0.2647 3.4313 12.9479 4.2779 47.7972 2.5310 International_Tables_Vol_IV_Table_2.2B
'Cl  ' 0.1484 0.1585 11.4604 0.0104 7.1964 1.1662 6.2556 18.5194 1.6455 47.7784 -9.5574 International_Tables_Vol_IV_Table_2.2B
'N   ' 0.0061 0.0033 12.2126 0.0057 3.1322 9.8933 2.0125 28.9975 1.1663 0.5826 -11.5290 International_Tables_Vol_IV_Table_2.2B
'O   ' 0.0106 0.0060 3.0485 13.2771 2.2868 5.7011 1.5463 0.3239 0.8670 32.9089 0.2508 International_Tables_Vol_IV_Table_2.2B
'Pt  ' -2.3520 8.3880 27.0059 1.5129 17.7639 8.8117 15.7131 0.4246 5.7837 38.6103 11.6883 International_Tables_Vol_IV_Table_2.2B

loop_
_exptl_crystal_face_index_h
_exptl_crystal_face_index_k
_exptl_crystal_face_index_l
_exptl_crystal_face_perp_dist
1 0 0 0.050
-1 0 0 0.020
0 1 0 0.220
0 -1 0 0.220
0 0 1 0.020
0 0 -1 0.010

loop_
_geom_angle_atom_site_label_1
_geom_angle_site_symmetry_1
_geom_angle_atom_site_label_2
_geom_angle_site_symmetry_2
_geom_angle_atom_site_label_3
_geom_angle_site_symmetry_3
_geom_angle
_geom_angle_publ_flag
Pt2 . Pt1 . As3 . 87.463(11) yes
Pt2 . Pt1 . As4 . 87.075(11) yes
As3 . Pt1 . As4 . 97.059(14) yes
Pt2 . Pt1 . N1 . 171.25(9) yes
As3 . Pt1 . N1 . 84.03(9) yes
As4 . Pt1 . N1 . 91.94(9) yes
Pt2 . Pt1 . C112 . 96.19(11) yes
As3 . Pt1 . C112 . 176.34(11) yes
As4 . Pt1 . C112 . 83.4(1) yes
N1 . Pt1 . C112 . 92.32(14) yes
Pt2 . Pt1 . C212 . 93.55(11) yes
As3 . Pt1 . C212 . 93.6(1) yes
As4 . Pt1 . C212 . 169.4(1) yes
N1 . Pt1 . C212 . 89.02(14) yes
C112 . Pt1 . C212 . 86.01(15) yes
Pt1 . Pt2 . As1 . 86.945(11) yes
Pt1 . Pt2 . As2 . 87.281(11) yes
As1 . Pt2 . As2 . 94.310(15) yes
Pt1 . Pt2 . N2 . 170.97(11) yes
As1 . Pt2 . N2 . 92.85(11) yes
As2 . Pt2 . N2 . 83.73(11) yes
Pt1 . Pt2 . C312 . 92.35(12) yes
As1 . Pt2 . C312 . 169.60(11) yes
As2 . Pt2 . C312 . 96.02(11) yes
N2 . Pt2 . C312 . 89.46(16) yes
Pt1 . Pt2 . C412 . 95.73(11) yes
As1 . Pt2 . C412 . 83.55(11) yes
As2 . Pt2 . C412 . 176.19(11) yes
N2 . Pt2 . C412 . 93.21(16) yes
C312 . Pt2 . C412 . 86.20(15) yes
Pt2 . As1 . C111 . 107.36(12) yes
Pt2 . As1 . C121 . 128.45(12) yes
C111 . As1 . C121 . 96.84(18) yes
Pt2 . As1 . C131 . 111.28(13) yes
C111 . As1 . C131 . 107.94(19) yes
C121 . As1 . C131 . 102.95(19) yes
Pt2 . As2 . C211 . 106.73(12) yes
Pt2 . As2 . C221 . 120.50(13) yes
C211 . As2 . C221 . 104.85(19) yes
Pt2 . As2 . C231 . 119.46(13) yes
C211 . As2 . C231 . 110.03(17) yes
C221 . As2 . C231 . 94.09(17) yes
Pt1 . As3 . C311 . 105.68(12) yes
Pt1 . As3 . C321 . 117.98(12) yes
C311 . As3 . C321 . 105.63(18) yes
Pt1 . As3 . C331 . 122.01(12) yes
C311 . As3 . C331 . 109.25(18) yes
C321 . As3 . C331 . 95.12(17) yes
Pt1 . As4 . C411 . 107.47(13) yes
Pt1 . As4 . C421 . 128.46(12) yes
C411 . As4 . C421 . 97.83(18) yes
Pt1 . As4 . C431 . 111.73(12) yes
C411 . As4 . C431 . 106.58(19) yes
C421 . As4 . C431 . 102.46(18) yes
Pt1 . N1 . C1 . 146.2(3) yes
Pt2 . N2 . C2 . 166.1(5) yes
O1 . C1 . N1 . 175.4(5) yes
O2 . C2 . N2 . 178.6(7) yes
Cl1 . C10 . Cl2 . 105.1(12) yes
Cl1 . C10 . H101 . 110.5(15) no
Cl2 . C10 . H101 . 110.2(15) no
Cl1 . C10 . H102 . 110.8(14) no
Cl2 . C10 . H102 . 110.8(14) no
H101 . C10 . H102 . 109.466 no
Cl1 . C11 . Cl2 . 106.5(13) yes
Cl1 . C11 . H111 . 111.1(16) no
Cl2 . C11 . H111 . 111.1(16) no
Cl1 . C11 . H112 . 109.3(17) no
Cl2 . C11 . H112 . 109.4(17) no
H111 . C11 . H112 . 109.467 no
Cl3 . C12 . Cl4 . 112.4(15) yes
Cl3 . C12 . H121 . 107.8(16) no
Cl4 . C12 . H121 . 107.9(16) no
Cl3 . C12 . H122 . 109.5(16) no
Cl4 . C12 . H122 . 109.7(16) no
H121 . C12 . H122 . 109.467 no
Cl5 . C13 . Cl6 . 101.0(15) yes
Cl5 . C13 . H131 . 114.2(19) no
Cl6 . C13 . H131 . 113.8(19) no
Cl5 . C13 . H132 . 108.6(19) no
Cl6 . C13 . H132 . 109.5(19) no
H131 . C13 . H132 . 109.467 no
As1 . C111 . C112 . 118.6(3) yes
As1 . C111 . C116 . 118.6(3) yes
C112 . C111 . C116 . 121.4(4) yes
Pt1 . C112 . C111 . 125.6(3) yes
Pt1 . C112 . C113 . 117.8(3) yes
C111 . C112 . C113 . 116.6(4) yes
C112 . C113 . C114 . 122.2(4) yes
C112 . C113 . H1131 . 118.9(2) no
C114 . C113 . H1131 . 118.9(3) no
C113 . C114 . C115 . 119.3(4) yes
C113 . C114 . C117 . 119.7(4) yes
C115 . C114 . C117 . 121.0(4) yes
C114 . C115 . C116 . 120.2(4) yes
C114 . C115 . H1151 . 119.9(2) no
C116 . C115 . H1151 . 119.9(3) no
C111 . C116 . C115 . 120.1(4) yes
C111 . C116 . H1161 . 119.9(3) no
C115 . C116 . H1161 . 119.9(3) no
C114 . C117 . H1171 . 109.3(3) no
C114 . C117 . H1172 . 109.5(3) no
H1171 . C117 . H1172 . 109.497 no
C114 . C117 . H1173 . 109.5(3) no
H1171 . C117 . H1173 . 109.497 no
H1172 . C117 . H1173 . 109.467 no
As1 . C121 . C122 . 122.1(4) yes
As1 . C121 . C126 . 118.0(3) yes
C122 . C121 . C126 . 119.8(4) yes
C121 . C122 . C123 . 119.9(5) yes
C121 . C122 . H1221 . 120.1(3) no
C123 . C122 . H1221 . 120.1(3) no
C122 . C123 . C124 . 120.1(5) yes
C122 . C123 . H1231 . 119.9(3) no
C124 . C123 . H1231 . 120.0(3) no
C123 . C124 . C125 . 119.7(5) yes
C123 . C124 . H1241 . 120.1(3) no
C125 . C124 . H1241 . 120.2(3) no
C124 . C125 . C126 . 120.6(5) yes
C124 . C125 . H1251 . 119.7(3) no
C126 . C125 . H1251 . 119.6(3) no
C121 . C126 . C125 . 119.9(5) yes
C121 . C126 . H1261 . 120.0(3) no
C125 . C126 . H1261 . 120.1(3) no
As1 . C131 . C132 . 118.6(4) yes
As1 . C131 . C136 . 121.6(4) yes
C132 . C131 . C136 . 119.6(4) yes
C131 . C132 . C133 . 119.6(5) yes
C131 . C132 . H1321 . 120.1(3) no
C133 . C132 . H1321 . 120.3(4) no
C132 . C133 . C134 . 119.8(6) yes
C132 . C133 . H1331 . 120.0(4) no
C134 . C133 . H1331 . 120.2(4) no
C133 . C134 . C135 . 121.0(6) yes
C133 . C134 . H1341 . 119.5(4) no
C135 . C134 . H1341 . 119.5(4) no
C134 . C135 . C136 . 120.2(6) yes
C134 . C135 . H1351 . 119.9(4) no
C136 . C135 . H1351 . 119.8(4) no
C131 . C136 . C135 . 119.7(5) yes
C131 . C136 . H1361 . 120.1(3) no
C135 . C136 . H1361 . 120.2(4) no
As2 . C211 . C212 . 117.9(3) yes
As2 . C211 . C216 . 121.7(3) yes
C212 . C211 . C216 . 120.3(4) yes
Pt1 . C212 . C211 . 126.5(3) yes
Pt1 . C212 . C213 . 116.3(3) yes
C211 . C212 . C213 . 117.2(4) yes
C212 . C213 . C214 . 122.8(4) yes
C212 . C213 . H2131 . 118.6(2) no
C214 . C213 . H2131 . 118.6(3) no
C213 . C214 . C215 . 118.8(4) yes
C213 . C214 . C217 . 120.9(4) yes
C215 . C214 . C217 . 120.3(4) yes
C214 . C215 . C216 . 120.1(4) yes
C214 . C215 . H2151 . 119.9(3) no
C216 . C215 . H2151 . 119.9(3) no
C211 . C216 . C215 . 120.7(4) yes
C211 . C216 . H2161 . 119.7(3) no
C215 . C216 . H2161 . 119.6(3) no
C214 . C217 . H2171 . 109.5(3) no
C214 . C217 . H2172 . 109.5(3) no
H2171 . C217 . H2172 . 109.463 no
C214 . C217 . H2173 . 109.3(3) no
H2171 . C217 . H2173 . 109.463 no
H2172 . C217 . H2173 . 109.467 no
As2 . C221 . C222 . 117.9(4) yes
As2 . C221 . C226 . 122.1(4) yes
C222 . C221 . C226 . 119.7(5) yes
C221 . C222 . C223 . 119.4(7) yes
C221 . C222 . H2221 . 120.3(3) no
C223 . C222 . H2221 . 120.3(5) no
C222 . C223 . C224 . 120.7(7) yes
C222 . C223 . H2231 . 119.7(5) no
C224 . C223 . H2231 . 119.6(4) no
C223 . C224 . C225 . 120.0(6) yes
C223 . C224 . H2241 . 120.0(4) no
C225 . C224 . H2241 . 120.0(4) no
C224 . C225 . C226 . 120.0(7) yes
C224 . C225 . H2251 . 120.0(4) no
C226 . C225 . H2251 . 120.0(4) no
C221 . C226 . C225 . 120.2(6) yes
C221 . C226 . H2261 . 119.9(3) no
C225 . C226 . H2261 . 119.9(4) no
As2 . C231 . C232 . 118.5(3) yes
As2 . C231 . C236 . 119.4(3) yes
C232 . C231 . C236 . 121.1(4) yes
C231 . C232 . C233 . 118.6(5) yes
C231 . C232 . H2321 . 120.6(3) no
C233 . C232 . H2321 . 120.7(3) no
C232 . C233 . C234 . 120.6(5) yes
C232 . C233 . H2331 . 119.7(3) no
C234 . C233 . H2331 . 119.7(3) no
C233 . C234 . C235 . 119.8(5) yes
C233 . C234 . H2341 . 120.1(3) no
C235 . C234 . H2341 . 120.1(3) no
C234 . C235 . C236 . 120.9(5) yes
C234 . C235 . H2351 . 119.5(3) no
C236 . C235 . H2351 . 119.6(3) no
C231 . C236 . C235 . 118.9(5) yes
C231 . C236 . H2361 . 120.6(3) no
C235 . C236 . H2361 . 120.6(3) no
As3 . C311 . C312 . 117.8(3) yes
As3 . C311 . C316 . 121.2(3) yes
C312 . C311 . C316 . 120.9(4) yes
Pt2 . C312 . C311 . 126.6(3) yes
Pt2 . C312 . C313 . 116.7(3) yes
C311 . C312 . C313 . 116.7(4) yes
C312 . C313 . C314 . 123.3(4) yes
C312 . C313 . H3131 . 118.3(3) no
C314 . C313 . H3131 . 118.3(3) no
C313 . C314 . C315 . 117.8(4) yes
C313 . C314 . C317 . 120.9(5) yes
C315 . C314 . C317 . 121.2(5) yes
C314 . C315 . C316 . 120.5(4) yes
C314 . C315 . H3151 . 119.7(3) no
C316 . C315 . H3151 . 119.7(3) no
C311 . C316 . C315 . 120.7(5) yes
C311 . C316 . H3161 . 119.7(3) no
C315 . C316 . H3161 . 119.7(3) no
C314 . C317 . H3171 . 109.6(3) no
C314 . C317 . H3172 . 109.5(4) no
H3171 . C317 . H3172 . 109.447 no
C314 . C317 . H3173 . 109.4(4) no
H3171 . C317 . H3173 . 109.447 no
H3172 . C317 . H3173 . 109.467 no
As3 . C321 . C322 . 118.2(3) yes
As3 . C321 . C326 . 122.7(3) yes
C322 . C321 . C326 . 119.1(4) yes
C321 . C322 . C323 . 120.4(4) yes
C321 . C322 . H3221 . 119.8(2) no
C323 . C322 . H3221 . 119.8(3) no
C322 . C323 . C324 . 121.0(5) yes
C322 . C323 . H3231 . 119.5(3) no
C324 . C323 . H3231 . 119.5(3) no
C323 . C324 . C325 . 118.9(4) yes
C323 . C324 . H3241 . 120.6(3) no
C325 . C324 . H3241 . 120.6(3) no
C324 . C325 . C326 . 120.8(4) yes
C324 . C325 . H3251 . 119.6(3) no
C326 . C325 . H3251 . 119.6(3) no
C321 . C326 . C325 . 119.8(4) yes
C321 . C326 . H3261 . 120.1(3) no
C325 . C326 . H3261 . 120.1(3) no
As3 . C331 . C332 . 119.8(3) yes
As3 . C331 . C336 . 119.7(3) yes
C332 . C331 . C336 . 119.8(4) yes
C331 . C332 . C333 . 118.8(4) yes
C331 . C332 . H3321 . 120.6(3) no
C333 . C332 . H3321 . 120.6(3) no
C332 . C333 . C334 . 120.9(5) yes
C332 . C333 . H3331 . 119.5(3) no
C334 . C333 . H3331 . 119.5(3) no
C333 . C334 . C335 . 119.9(5) yes
C333 . C334 . H3341 . 120.1(3) no
C335 . C334 . H3341 . 120.0(3) no
C334 . C335 . C336 . 120.3(5) yes
C334 . C335 . H3351 . 119.9(3) no
C336 . C335 . H3351 . 119.8(3) no
C331 . C336 . C335 . 120.2(5) yes
C331 . C336 . H3361 . 119.9(3) no
C335 . C336 . H3361 . 119.9(3) no
As4 . C411 . C412 . 118.3(3) yes
As4 . C411 . C416 . 119.3(3) yes
C412 . C411 . C416 . 121.7(4) yes
Pt2 . C412 . C411 . 126.4(3) yes
Pt2 . C412 . C413 . 117.3(3) yes
C411 . C412 . C413 . 116.4(4) yes
C412 . C413 . C414 . 122.2(4) yes
C412 . C413 . H4131 . 118.9(3) no
C414 . C413 . H4131 . 118.9(3) no
C413 . C414 . C415 . 119.1(4) yes
C413 . C414 . C417 . 119.5(5) yes
C415 . C414 . C417 . 121.4(5) yes
C414 . C415 . C416 . 120.1(4) yes
C414 . C415 . H4151 . 120.0(3) no
C416 . C415 . H4151 . 120.0(3) no
C411 . C416 . C415 . 120.5(4) yes
C411 . C416 . H4161 . 119.8(3) no
C415 . C416 . H4161 . 119.7(3) no
C414 . C417 . H4171 . 109.1(3) no
C414 . C417 . H4172 . 109.6(3) no
H4171 . C417 . H4172 . 109.571 no
C414 . C417 . H4173 . 109.6(3) no
H4171 . C417 . H4173 . 109.572 no
H4172 . C417 . H4173 . 109.467 no
As4 . C421 . C422 . 123.0(4) yes
As4 . C421 . C426 . 117.9(3) yes
C422 . C421 . C426 . 119.1(4) yes
C421 . C422 . C423 . 120.4(5) yes
C421 . C422 . H4221 . 119.8(3) no
C423 . C422 . H4221 . 119.8(4) no
C422 . C423 . C424 . 120.9(6) yes
C422 . C423 . H4231 . 119.6(4) no
C424 . C423 . H4231 . 119.4(3) no
C423 . C424 . C425 . 119.5(5) yes
C423 . C424 . H4241 . 120.4(3) no
C425 . C424 . H4241 . 120.2(3) no
C424 . C425 . C426 . 120.1(6) yes
C424 . C425 . H4251 . 119.9(3) no
C426 . C425 . H4251 . 120.0(4) no
C421 . C426 . C425 . 120.0(5) yes
C421 . C426 . H4261 . 120.1(3) no
C425 . C426 . H4261 . 119.9(4) no
As4 . C431 . C432 . 119.7(4) yes
As4 . C431 . C436 . 120.0(4) yes
C432 . C431 . C436 . 120.1(4) yes
C431 . C432 . C433 . 120.3(6) yes
C431 . C432 . H4321 . 119.9(3) no
C433 . C432 . H4321 . 119.9(4) no
C432 . C433 . C434 . 119.3(6) yes
C432 . C433 . H4331 . 120.3(4) no
C434 . C433 . H4331 . 120.3(4) no
C433 . C434 . C435 . 120.3(5) yes
C433 . C434 . H4341 . 119.9(4) no
C435 . C434 . H4341 . 119.8(4) no
C434 . C435 . C436 . 120.9(6) yes
C434 . C435 . H4351 . 119.6(4) no
C436 . C435 . H4351 . 119.5(4) no
C431 . C436 . C435 . 119.0(6) yes
C431 . C436 . H4361 . 120.5(3) no
C435 . C436 . H4361 . 120.5(4) no

loop_
_geom_bond_atom_site_label_1
_geom_bond_site_symmetry_1
_geom_bond_atom_site_label_2
_geom_bond_site_symmetry_2
_geom_bond_distance
_geom_bond_publ_flag
Pt1 . Pt2 . 2.6772(2) yes
Pt1 . As3 . 2.4670(4) yes
Pt1 . As4 . 2.4758(4) yes
Pt1 . N1 . 2.141(3) yes
Pt1 . C112 . 2.103(4) yes
Pt1 . C212 . 2.094(4) yes
Pt2 . As1 . 2.4749(4) yes
Pt2 . As2 . 2.4636(4) yes
Pt2 . N2 . 2.136(4) yes
Pt2 . C312 . 2.109(4) yes
Pt2 . C412 . 2.101(4) yes
As1 . C111 . 1.914(4) yes
As1 . C121 . 1.966(4) yes
As1 . C131 . 1.950(4) yes
As2 . C211 . 1.917(4) yes
As2 . C221 . 1.968(4) yes
As2 . C231 . 1.948(4) yes
As3 . C311 . 1.915(4) yes
As3 . C321 . 1.959(4) yes
As3 . C331 . 1.951(4) yes
As4 . C411 . 1.908(5) yes
As4 . C421 . 1.963(4) yes
As4 . C431 . 1.948(4) yes
Cl1 . C10 . 1.854(18) yes
Cl1 . C11 . 1.854(18) yes
Cl2 . C10 . 1.841(18) yes
Cl2 . C11 . 1.807(18) yes
Cl3 . C12 . 1.678(17) yes
Cl4 . C12 . 1.711(17) yes
Cl5 . C13 . 1.683(18) yes
Cl6 . C13 . 1.706(18) yes
O1 . C1 . 1.225(6) yes
O2 . C2 . 1.237(7) yes
N1 . C1 . 1.120(6) yes
N2 . C2 . 1.087(6) yes
C10 . C11 . 1.36(5) yes
C10 . H101 . 1.000 no
C10 . H102 . 1.000 no
C11 . H111 . 1.000 no
C11 . H112 . 1.000 no
C12 . H121 . 1.000 no
C12 . H122 . 1.000 no
C13 . H131 . 1.000 no
C13 . H132 . 1.000 no
C111 . C112 . 1.391(6) yes
C111 . C116 . 1.407(6) yes
C112 . C113 . 1.404(6) yes
C113 . C114 . 1.393(6) yes
C113 . H1131 . 1.000 no
C114 . C115 . 1.384(7) yes
C114 . C117 . 1.514(6) yes
C115 . C116 . 1.368(7) yes
C115 . H1151 . 1.000 no
C116 . H1161 . 1.000 no
C117 . H1171 . 1.000 no
C117 . H1172 . 1.000 no
C117 . H1173 . 1.000 no
C121 . C122 . 1.384(6) yes
C121 . C126 . 1.400(7) yes
C122 . C123 . 1.399(7) yes
C122 . H1221 . 1.000 no
C123 . C124 . 1.385(8) yes
C123 . H1231 . 1.000 no
C124 . C125 . 1.387(8) yes
C124 . H1241 . 1.000 no
C125 . C126 . 1.378(7) yes
C125 . H1251 . 1.000 no
C126 . H1261 . 1.000 no
C131 . C132 . 1.403(7) yes
C131 . C136 . 1.388(7) yes
C132 . C133 . 1.391(8) yes
C132 . H1321 . 1.000 no
C133 . C134 . 1.374(9) yes
C133 . H1331 . 1.000 no
C134 . C135 . 1.37(1) yes
C134 . H1341 . 1.000 no
C135 . C136 . 1.389(8) yes
C135 . H1351 . 1.000 no
C136 . H1361 . 1.000 no
C211 . C212 . 1.401(6) yes
C211 . C216 . 1.398(6) yes
C212 . C213 . 1.408(6) yes
C213 . C214 . 1.380(6) yes
C213 . H2131 . 1.000 no
C214 . C215 . 1.389(7) yes
C214 . C217 . 1.506(6) yes
C215 . C216 . 1.386(6) yes
C215 . H2151 . 1.000 no
C216 . H2161 . 1.000 no
C217 . H2171 . 1.000 no
C217 . H2172 . 1.000 no
C217 . H2173 . 1.000 no
C221 . C222 . 1.388(7) yes
C221 . C226 . 1.378(7) yes
C222 . C223 . 1.397(9) yes
C222 . H2221 . 1.000 no
C223 . C224 . 1.360(12) yes
C223 . H2231 . 1.000 no
C224 . C225 . 1.382(11) yes
C224 . H2241 . 1.000 no
C225 . C226 . 1.388(7) yes
C225 . H2251 . 1.000 no
C226 . H2261 . 1.000 no
C231 . C232 . 1.396(6) yes
C231 . C236 . 1.399(6) yes
C232 . C233 . 1.395(6) yes
C232 . H2321 . 1.000 no
C233 . C234 . 1.390(8) yes
C233 . H2331 . 1.000 no
C234 . C235 . 1.385(9) yes
C234 . H2341 . 1.000 no
C235 . C236 . 1.385(7) yes
C235 . H2351 . 1.000 no
C236 . H2361 . 1.000 no
C311 . C312 . 1.404(6) yes
C311 . C316 . 1.396(6) yes
C312 . C313 . 1.396(6) yes
C313 . C314 . 1.401(7) yes
C313 . H3131 . 1.000 no
C314 . C315 . 1.393(8) yes
C314 . C317 . 1.511(7) yes
C315 . C316 . 1.378(7) yes
C315 . H3151 . 1.000 no
C316 . H3161 . 1.000 no
C317 . H3171 . 1.000 no
C317 . H3172 . 1.000 no
C317 . H3173 . 1.000 no
C321 . C322 . 1.398(6) yes
C321 . C326 . 1.390(6) yes
C322 . C323 . 1.375(7) yes
C322 . H3221 . 1.000 no
C323 . C324 . 1.392(7) yes
C323 . H3231 . 1.000 no
C324 . C325 . 1.379(8) yes
C324 . H3241 . 1.000 no
C325 . C326 . 1.403(7) yes
C325 . H3251 . 1.000 no
C326 . H3261 . 1.000 no
C331 . C332 . 1.400(6) yes
C331 . C336 . 1.392(6) yes
C332 . C333 . 1.395(7) yes
C332 . H3321 . 1.000 no
C333 . C334 . 1.376(8) yes
C333 . H3331 . 1.000 no
C334 . C335 . 1.382(8) yes
C334 . H3341 . 1.000 no
C335 . C336 . 1.382(7) yes
C335 . H3351 . 1.000 no
C336 . H3361 . 1.000 no
C411 . C412 . 1.389(6) yes
C411 . C416 . 1.397(6) yes
C412 . C413 . 1.410(6) yes
C413 . C414 . 1.400(7) yes
C413 . H4131 . 1.000 no
C414 . C415 . 1.381(7) yes
C414 . C417 . 1.529(7) yes
C415 . C416 . 1.374(7) yes
C415 . H4151 . 1.000 no
C416 . H4161 . 1.000 no
C417 . H4171 . 1.000 no
C417 . H4172 . 1.000 no
C417 . H4173 . 1.000 no
C421 . C422 . 1.396(7) yes
C421 . C426 . 1.386(7) yes
C422 . C423 . 1.376(7) yes
C422 . H4221 . 1.000 no
C423 . C424 . 1.368(9) yes
C423 . H4231 . 1.000 no
C424 . C425 . 1.39(1) yes
C424 . H4241 . 1.000 no
C425 . C426 . 1.395(7) yes
C425 . H4251 . 1.000 no
C426 . H4261 . 1.000 no
C431 . C432 . 1.393(7) yes
C431 . C436 . 1.380(7) yes
C432 . C433 . 1.400(7) yes
C432 . H4321 . 1.000 no
C433 . C434 . 1.37(1) yes
C433 . H4331 . 1.000 no
C434 . C435 . 1.38(1) yes
C434 . H4341 . 1.000 no
C435 . C436 . 1.394(8) yes
C435 . H4351 . 1.000 no
C436 . H4361 . 1.000 no
H102 . H111 . 0.81(5) no

loop_
_geom_contact_atom_site_label_1
_geom_contact_atom_site_label_2
_geom_contact_distance
_geom_contact_site_symmetry_1
_geom_contact_site_symmetry_2
_geom_contact_publ_flag
Cl4 C10 2.78(4) . 3_746 no
O1 C215 3.072(6) . 3_646 no
O1 C214 3.226(6) . 3_646 no
O1 C217 3.238(7) . 3_646 no
O1 C333 3.449(7) . 3_646 no
O1 C434 3.525(8) . 3_656 no
O2 C12 2.91(3) . 2_766 no
O2 C124 3.438(9) . 2_676 no
C10 C12 3.07(4) . 3_756 no
C13 C124 3.26(3) . 2_666 no
C13 C317 3.48(6) . 2_766 no
C13 C223 3.58(5) . 1_545 no
C122 C224 3.457(9) . 2_676 no
C123 C224 3.539(9) . 2_676 no
C135 C135 3.57(1) . 2_666 no
C235 C422 3.594(7) . 1_565 no

loop_
_geom_torsion_atom_site_label_1
_geom_torsion_atom_site_label_2
_geom_torsion_atom_site_label_3
_geom_torsion_atom_site_label_4
_geom_torsion_site_symmetry_1
_geom_torsion_site_symmetry_2
_geom_torsion_site_symmetry_3
_geom_torsion_site_symmetry_4
_geom_torsion
_geom_torsion_publ_flag
Pt1 Pt2 As1 C111 . . . . -20.5(1) no
Pt1 Pt2 As1 C121 . . . . 93.6(2) no
Pt1 Pt2 As1 C131 . . . . -138.4(2) no
Pt1 Pt2 As2 C211 . . . . -23.1(1) no
Pt1 Pt2 As2 C221 . . . . -142.3(2) no
Pt1 Pt2 As2 C231 . . . . 102.4(1) no
Pt1 Pt2 N2 C2 . . . . -61(2) no
Pt1 Pt2 C312 C311 . . . . -25.1(3) no
Pt1 Pt2 C312 C313 . . . . 154.7(3) no
Pt1 Pt2 C412 C411 . . . . -6.0(4) no
Pt1 Pt2 C412 C413 . . . . 174.6(3) no
Pt1 As3 C311 C312 . . . . 19.0(3) no
Pt1 As3 C311 C316 . . . . -156.5(3) no
Pt1 As3 C321 C322 . . . . -89.5(3) no
Pt1 As3 C321 C326 . . . . 90.1(3) no
Pt1 As3 C331 C332 . . . . 31.9(4) no
Pt1 As3 C331 C336 . . . . -157.2(3) no
Pt1 As4 C411 C412 . . . . 22.9(4) no
Pt1 As4 C411 C416 . . . . -166.5(3) no
Pt1 As4 C421 C422 . . . . 99.0(4) no
Pt1 As4 C421 C426 . . . . -83.4(4) no
Pt1 As4 C431 C432 . . . . -75.9(4) no
Pt1 As4 C431 C436 . . . . 98.6(3) no
Pt1 N1 C1 O1 . . . . -147(7) no
Pt1 C112 C111 As1 . . . . -11.4(5) no
Pt1 C112 C111 C116 . . . . -178.1(3) no
Pt1 C112 C113 C114 . . . . 178.2(3) no
Pt1 C212 C211 As2 . . . . 7.7(5) no
Pt1 C212 C211 C216 . . . . -176.4(3) no
Pt1 C212 C213 C214 . . . . 178.7(3) no
Pt2 Pt1 As3 C311 . . . . -26.6(1) no
Pt2 Pt1 As3 C321 . . . . -144.4(1) no
Pt2 Pt1 As3 C331 . . . . 98.8(1) no
Pt2 Pt1 As4 C411 . . . . -20.1(1) no
Pt2 Pt1 As4 C421 . . . . 95.5(2) no
Pt2 Pt1 As4 C431 . . . . -136.7(2) no
Pt2 Pt1 N1 C1 . . . . -48(1) no
Pt2 Pt1 C112 C111 . . . . -5.7(4) no
Pt2 Pt1 C112 C113 . . . . 175.4(3) no
Pt2 Pt1 C212 C211 . . . . -23.7(4) no
Pt2 Pt1 C212 C213 . . . . 156.7(3) no
Pt2 As1 C111 C112 . . . . 23.7(3) no
Pt2 As1 C111 C116 . . . . -169.2(3) no
Pt2 As1 C121 C122 . . . . 104.6(4) no
Pt2 As1 C121 C126 . . . . -77.4(4) no
Pt2 As1 C131 C132 . . . . -69.8(4) no
Pt2 As1 C131 C136 . . . . 104.3(4) no
Pt2 As2 C211 C212 . . . . 15.5(3) no
Pt2 As2 C211 C216 . . . . -160.4(3) no
Pt2 As2 C221 C222 . . . . -86.4(4) no
Pt2 As2 C221 C226 . . . . 100.0(4) no
Pt2 As2 C231 C232 . . . . 31.8(4) no
Pt2 As2 C231 C236 . . . . -159.3(3) no
Pt2 N2 C2 O2 . . . . -22.0(3) no
Pt2 C312 C311 As3 . . . . 6.3(5) no
Pt2 C312 C311 C316 . . . . -178.1(3) no
Pt2 C312 C313 C314 . . . . 179.7(4) no
Pt2 C412 C411 As4 . . . . -10.7(5) no
Pt2 C412 C411 C416 . . . . 179.0(3) no
Pt2 C412 C413 C414 . . . . -179.7(4) no
As1 Pt2 Pt1 As3 . . . . -165.43(1) no
As1 Pt2 Pt1 As4 . . . . 97.37(1) no
As1 Pt2 Pt1 N1 . . . . -178.8(7) no
As1 Pt2 Pt1 C112 . . . . 14.4(1) no
As1 Pt2 Pt1 C212 . . . . -72.0(1) no
As1 Pt2 As2 C211 . . . . 63.6(1) no
As1 Pt2 As2 C221 . . . . -55.6(2) no
As1 Pt2 As2 C231 . . . . -170.9(1) no
As1 Pt2 N2 C2 . . . . 27(2) no
As1 Pt2 C312 C311 . . . . -111.0(6) no
As1 Pt2 C312 C313 . . . . 68.8(8) no
As1 Pt2 C412 C411 . . . . -92.3(4) no
As1 Pt2 C412 C413 . . . . 88.3(3) no
As1 C111 C112 C113 . . . . 167.5(3) no
As1 C111 C116 C115 . . . . -168.1(4) no
As1 C121 C122 C123 . . . . 176.6(4) no
As1 C121 C126 C125 . . . . -178.0(4) no
As1 C131 C132 C133 . . . . 175.9(4) no
As1 C131 C136 C135 . . . . -176.1(4) no
As2 Pt2 Pt1 As3 . . . . -70.96(1) no
As2 Pt2 Pt1 As4 . . . . -168.17(1) no
As2 Pt2 Pt1 N1 . . . . -84.4(7) no
As2 Pt2 Pt1 C112 . . . . 108.8(1) no
As2 Pt2 Pt1 C212 . . . . 22.4(1) no
As2 Pt2 As1 C111 . . . . -107.5(1) no
As2 Pt2 As1 C121 . . . . 6.5(2) no
As2 Pt2 As1 C131 . . . . 134.6(2) no
As2 Pt2 N2 C2 . . . . -67(2) no
As2 Pt2 C312 C311 . . . . 62.4(3) no
As2 Pt2 C312 C313 . . . . -117.8(3) no
As2 Pt2 C412 C411 . . . . -148(2) no
As2 Pt2 C412 C413 . . . . 32(2) no
As2 C211 C212 C213 . . . . -172.8(3) no
As2 C211 C216 C215 . . . . 172.5(3) no
As2 C221 C222 C223 . . . . -171.2(5) no
As2 C221 C226 C225 . . . . 171.3(4) no
As2 C231 C232 C233 . . . . 169.6(4) no
As2 C231 C236 C235 . . . . -169.2(4) no
As3 Pt1 Pt2 N2 . . . . -76.5(7) no
As3 Pt1 Pt2 C312 . . . . 25.0(1) no
As3 Pt1 Pt2 C412 . . . . 111.4(1) no
As3 Pt1 As4 C411 . . . . -107.2(1) no
As3 Pt1 As4 C421 . . . . 8.4(2) no
As3 Pt1 As4 C431 . . . . 136.2(2) no
As3 Pt1 N1 C1 . . . . -61.4(7) no
As3 Pt1 C112 C111 . . . . 171(1) no
As3 Pt1 C112 C113 . . . . -8(2) no
As3 Pt1 C212 C211 . . . . 63.9(4) no
As3 Pt1 C212 C213 . . . . -115.6(3) no
As3 C311 C312 C313 . . . . -173.5(3) no
As3 C311 C316 C315 . . . . 173.2(4) no
As3 C321 C322 C323 . . . . 179.5(4) no
As3 C321 C326 C325 . . . . -179.4(3) no
As3 C331 C332 C333 . . . . 172.0(3) no
As3 C331 C336 C335 . . . . -171.2(4) no
As4 Pt1 Pt2 N2 . . . . -173.7(7) no
As4 Pt1 Pt2 C312 . . . . -72.2(1) no
As4 Pt1 Pt2 C412 . . . . 14.2(1) no
As4 Pt1 As3 C311 . . . . 60.1(1) no
As4 Pt1 As3 C321 . . . . -57.7(1) no
As4 Pt1 As3 C331 . . . . -174.5(1) no
As4 Pt1 N1 C1 . . . . 35.5(7) no
As4 Pt1 C112 C111 . . . . -92.0(3) no
As4 Pt1 C112 C113 . . . . 89.1(3) no
As4 Pt1 C212 C211 . . . . -116.9(6) no
As4 Pt1 C212 C213 . . . . 63.5(8) no
As4 C411 C412 C413 . . . . 168.8(3) no
As4 C411 C416 C415 . . . . -169.6(4) no
As4 C421 C422 C423 . . . . 176.1(4) no
As4 C421 C426 C425 . . . . -176.6(4) no
As4 C431 C432 C433 . . . . 178.0(4) no
As4 C431 C436 C435 . . . . -177.1(3) no
N1 Pt1 Pt2 N2 . . . . -90(1) no
N1 Pt1 Pt2 C312 . . . . 11.6(7) no
N1 Pt1 Pt2 C412 . . . . 98.0(7) no
N1 Pt1 As3 C311 . . . . 151.3(2) no
N1 Pt1 As3 C321 . . . . 33.6(2) no
N1 Pt1 As3 C331 . . . . -83.2(2) no
N1 Pt1 As4 C411 . . . . 168.6(2) no
N1 Pt1 As4 C421 . . . . -75.8(2) no
N1 Pt1 As4 C431 . . . . 52.0(2) no
N1 Pt1 C112 C111 . . . . 176.3(4) no
N1 Pt1 C112 C113 . . . . -2.6(3) no
N1 Pt1 C212 C211 . . . . 147.9(4) no
N1 Pt1 C212 C213 . . . . -31.7(3) no
N2 Pt2 Pt1 C112 . . . . 103.3(7) no
N2 Pt2 Pt1 C212 . . . . 16.9(7) no
N2 Pt2 As1 C111 . . . . 168.6(2) no
N2 Pt2 As1 C121 . . . . -77.4(2) no
N2 Pt2 As1 C131 . . . . 50.7(2) no
N2 Pt2 As2 C211 . . . . 156.0(2) no
N2 Pt2 As2 C221 . . . . 36.8(2) no
N2 Pt2 As2 C231 . . . . -78.5(2) no
N2 Pt2 C312 C311 . . . . 146.0(4) no
N2 Pt2 C312 C313 . . . . -34.2(4) no
N2 Pt2 C412 C411 . . . . 175.2(4) no
N2 Pt2 C412 C413 . . . . -4.2(3) no
C1 N1 Pt1 C112 . . . . 118.9(7) no
C1 N1 Pt1 C212 . . . . -155.1(7) no
C2 N2 Pt2 C312 . . . . -163(2) no
C2 N2 Pt2 C412 . . . . 111(2) no
C111 As1 Pt2 C312 . . . . 65.9(7) no
C111 As1 Pt2 C412 . . . . 75.7(2) no
C111 As1 C121 C122 . . . . -136.8(4) no
C111 As1 C121 C126 . . . . 41.2(4) no
C111 As1 C131 C132 . . . . 172.7(4) no
C111 As1 C131 C136 . . . . -13.2(4) no
C111 C112 Pt1 C212 . . . . 87.5(4) no
C111 C112 C113 C114 . . . . -0.8(6) no
C111 C116 C115 C114 . . . . 2.0(7) no
C112 Pt1 Pt2 C312 . . . . -155.2(2) no
C112 Pt1 Pt2 C412 . . . . -68.8(2) no
C112 Pt1 As3 C311 . . . . 157(2) no
C112 Pt1 As3 C321 . . . . 39(2) no
C112 Pt1 As3 C331 . . . . -78(2) no
C112 Pt1 As4 C411 . . . . 76.5(2) no
C112 Pt1 As4 C421 . . . . -167.9(2) no
C112 Pt1 As4 C431 . . . . -40.1(2) no
C112 Pt1 C212 C211 . . . . -119.7(4) no
C112 Pt1 C212 C213 . . . . 60.7(3) no
C112 C111 As1 C121 . . . . -110.2(3) no
C112 C111 As1 C131 . . . . 143.7(3) no
C112 C111 C116 C115 . . . . -1.4(7) no
C112 C113 C114 C115 . . . . 1.5(6) no
C112 C113 C114 C117 . . . . -177.9(4) no
C113 C112 Pt1 C212 . . . . -91.4(3) no
C113 C112 C111 C116 . . . . 0.8(6) no
C113 C114 C115 C116 . . . . -2.0(7) no
C116 C111 As1 C121 . . . . 56.8(4) no
C116 C111 As1 C131 . . . . -49.2(4) no
C116 C115 C114 C117 . . . . 177.3(4) no
C121 As1 Pt2 C312 . . . . 179.9(7) no
C121 As1 Pt2 C412 . . . . -170.3(2) no
C121 As1 C131 C132 . . . . 71.0(4) no
C121 As1 C131 C136 . . . . -114.9(4) no
C121 C122 C123 C124 . . . . 2.0(8) no
C121 C126 C125 C124 . . . . 0.5(8) no
C122 C121 As1 C131 . . . . -26.5(4) no
C122 C121 C126 C125 . . . . 0.0(7) no
C122 C123 C124 C125 . . . . -1.5(8) no
C123 C122 C121 C126 . . . . -1.3(7) no
C123 C124 C125 C126 . . . . 0.3(8) no
C126 C121 As1 C131 . . . . 151.4(4) no
C131 As1 Pt2 C312 . . . . -52.0(7) no
C131 As1 Pt2 C412 . . . . -42.2(2) no
C131 C132 C133 C134 . . . . -0.7(8) no
C131 C136 C135 C134 . . . . 1.5(9) no
C132 C131 C136 C135 . . . . -2.1(8) no
C132 C133 C134 C135 . . . . 0(1) no
C133 C132 C131 C136 . . . . 1.7(7) no
C133 C134 C135 C136 . . . . 0(1) no
C211 As2 Pt2 C312 . . . . -115.2(2) no
C211 As2 Pt2 C412 . . . . 119(2) no
C211 As2 C221 C222 . . . . 153.4(4) no
C211 As2 C221 C226 . . . . -20.1(4) no
C211 As2 C231 C232 . . . . 155.7(3) no
C211 As2 C231 C236 . . . . -35.4(4) no
C211 C212 C213 C214 . . . . -0.9(6) no
C211 C216 C215 C214 . . . . 1.0(7) no
C212 Pt1 Pt2 C312 . . . . 118.4(2) no
C212 Pt1 Pt2 C412 . . . . -155.2(2) no
C212 Pt1 As3 C311 . . . . -120.1(2) no
C212 Pt1 As3 C321 . . . . 122.2(2) no
C212 Pt1 As3 C331 . . . . 5.4(2) no
C212 Pt1 As4 C411 . . . . 73.7(6) no
C212 Pt1 As4 C421 . . . . -170.8(6) no
C212 Pt1 As4 C431 . . . . -42.9(6) no
C212 C211 As2 C221 . . . . 144.4(3) no
C212 C211 As2 C231 . . . . -115.5(3) no
C212 C211 C216 C215 . . . . -3.3(6) no
C212 C213 C214 C215 . . . . -1.3(6) no
C212 C213 C214 C217 . . . . 178.6(4) no
C213 C212 C211 C216 . . . . 3.1(6) no
C213 C214 C215 C216 . . . . 1.3(7) no
C216 C211 As2 C221 . . . . -31.5(4) no
C216 C211 As2 C231 . . . . 68.6(4) no
C216 C215 C214 C217 . . . . -178.6(4) no
C221 As2 Pt2 C312 . . . . 125.6(2) no
C221 As2 Pt2 C412 . . . . 0(2) no
C221 As2 C231 C232 . . . . -96.9(4) no
C221 As2 C231 C236 . . . . 72.1(4) no
C221 C222 C223 C224 . . . . -1(1) no
C221 C226 C225 C224 . . . . 0.3(9) no
C222 C221 As2 C231 . . . . 41.4(4) no
C222 C221 C226 C225 . . . . -2.2(8) no
C222 C223 C224 C225 . . . . -1(1) no
C223 C222 C221 C226 . . . . 2.5(8) no
C223 C224 C225 C226 . . . . 1(1) no
C226 C221 As2 C231 . . . . -132.1(4) no
C231 As2 Pt2 C312 . . . . 10.3(2) no
C231 As2 Pt2 C412 . . . . -115(2) no
C231 C232 C233 C234 . . . . -1.2(8) no
C231 C236 C235 C234 . . . . 0.7(8) no
C232 C231 C236 C235 . . . . -0.6(7) no
C232 C233 C234 C235 . . . . 1.4(9) no
C233 C232 C231 C236 . . . . 0.8(7) no
C233 C234 C235 C236 . . . . -1.1(9) no
C311 As3 C321 C322 . . . . 152.7(3) no
C311 As3 C321 C326 . . . . -27.7(4) no
C311 As3 C331 C332 . . . . 155.7(3) no
C311 As3 C331 C336 . . . . -33.4(4) no
C311 C312 Pt2 C412 . . . . -120.8(4) no
C311 C312 C313 C314 . . . . -0.4(7) no
C311 C316 C315 C314 . . . . 0.7(8) no
C312 Pt2 C412 C411 . . . . 86.0(4) no
C312 Pt2 C412 C413 . . . . -93.5(3) no
C312 C311 As3 C321 . . . . 144.8(3) no
C312 C311 As3 C331 . . . . -114.0(3) no
C312 C311 C316 C315 . . . . -2.2(7) no
C312 C313 C314 C315 . . . . -1.0(8) no
C312 C313 C314 C317 . . . . 176.7(5) no
C313 C312 Pt2 C412 . . . . 59.1(4) no
C313 C312 C311 C316 . . . . 2.1(6) no
C313 C314 C315 C316 . . . . 0.9(8) no
C316 C311 As3 C321 . . . . -30.8(4) no
C316 C311 As3 C331 . . . . 70.5(4) no
C316 C315 C314 C317 . . . . -176.8(5) no
C321 As3 C331 C332 . . . . -95.8(4) no
C321 As3 C331 C336 . . . . 75.1(4) no
C321 C322 C323 C324 . . . . 0.6(7) no
C321 C326 C325 C324 . . . . -0.8(7) no
C322 C321 As3 C331 . . . . 41.1(3) no
C322 C321 C326 C325 . . . . 0.2(6) no
C322 C323 C324 C325 . . . . -1.2(8) no
C323 C322 C321 C326 . . . . -0.2(6) no
C323 C324 C325 C326 . . . . 1.3(8) no
C326 C321 As3 C331 . . . . -139.3(4) no
C331 C332 C333 C334 . . . . -1.6(7) no
C331 C336 C335 C334 . . . . 0.0(7) no
C332 C331 C336 C335 . . . . -0.3(7) no
C332 C333 C334 C335 . . . . 1.3(8) no
C333 C332 C331 C336 . . . . 1.1(6) no
C333 C334 C335 C336 . . . . -0.5(8) no
C411 As4 C421 C422 . . . . -141.3(4) no
C411 As4 C421 C426 . . . . 36.3(4) no
C411 As4 C431 C432 . . . . 167.0(3) no
C411 As4 C431 C436 . . . . -18.5(4) no
C411 C412 C413 C414 . . . . 0.8(6) no
C411 C416 C415 C414 . . . . 1.1(7) no
C412 C411 As4 C421 . . . . -111.6(3) no
C412 C411 As4 C431 . . . . 142.8(3) no
C412 C411 C416 C415 . . . . 0.7(7) no
C412 C413 C414 C415 . . . . 1.0(7) no
C412 C413 C414 C417 . . . . -178.9(5) no
C413 C412 C411 C416 . . . . -1.6(6) no
C413 C414 C415 C416 . . . . -1.9(8) no
C416 C411 As4 C421 . . . . 59.0(4) no
C416 C411 As4 C431 . . . . -46.6(4) no
C416 C415 C414 C417 . . . . 178.0(5) no
C421 As4 C431 C432 . . . . 64.8(4) no
C421 As4 C431 C436 . . . . -120.7(3) no
C421 C422 C423 C424 . . . . 0.7(8) no
C421 C426 C425 C424 . . . . 0.0(9) no
C422 C421 As4 C431 . . . . -32.3(4) no
C422 C421 C426 C425 . . . . 1.1(7) no
C422 C423 C424 C425 . . . . 0.5(9) no
C423 C422 C421 C426 . . . . -1.5(7) no
C423 C424 C425 C426 . . . . -1(1) no
C426 C421 As4 C431 . . . . 145.3(4) no
C431 C432 C433 C434 . . . . -1.7(7) no
C431 C436 C435 C434 . . . . 0.1(7) no
C432 C431 C436 C435 . . . . -2.7(6) no
C432 C433 C434 C435 . . . . -0.9(8) no
C433 C432 C431 C436 . . . . 3.5(7) no
C433 C434 C435 C436 . . . . 1.8(8) no
